data_1502592
loop_
_publ_author_name
'Tasker, Sarah Z.'
'Brandsen, Benjamin M.'
'Ryu, Keun Ah'
'Snapper, Gregory S.'
'Staples, Richard J.'
'DeKock, Roger L.'
'Anderson, Carolyn E.'

_publ_section_title
;
 Synthesis of a new class of \b-iodo N-alkenyl 2-pyridones.
;
_journal_issue 23
_journal_name_full 'Organic letters'
_journal_page_first 6224
_journal_page_last 6227
_journal_paper_doi 10.1021/ol202679t
_journal_volume 13
_journal_year 2011
_chemical_absolute_configuration ad
_chemical_formula_moiety 'C13 H18 I N O2'
_chemical_formula_sum 'C13 H18 I N O2'
_chemical_formula_weight 347.18
_space_group_IT_number 9
_symmetry_cell_setting monoclinic
_symmetry_Int_Tables_number 9
_symmetry_space_group_name_Hall 'C -2yc'
_symmetry_space_group_name_H-M 'C 1 c 1'
_atom_sites_solution_hydrogens geom
_atom_sites_solution_primary direct
_atom_sites_solution_secondary difmap
_audit_creation_method SHELXL-97
_cell_angle_alpha 90.00
_cell_angle_beta 107.6650(10)
_cell_angle_gamma 90.00
_cell_formula_units_Z 4
_cell_length_a 6.82340(10)
_cell_length_b 22.6101(5)
_cell_length_c 9.6941(2)
_cell_measurement_reflns_used 4805
_cell_measurement_temperature 173(2)
_cell_measurement_theta_max 27.66
_cell_measurement_theta_min 2.85
_cell_volume 1425.06(5)
_computing_cell_refinement 'APEX2 (BRUKER, V2.1-0, 2006)'
_computing_data_collection 'COSMO (BRUKER, V2.0, 2006)'
_computing_data_reduction 'SAINT (BRUKER, V7.34A, 2006)'
_computing_molecular_graphics 'SHELXTL (Sheldrick, Acta Cryst. A64 2008, 112-122)'
_computing_publication_material 'SHELXTL (Sheldrick, Acta Cryst. A64 2008, 112-122)'
_computing_structure_refinement 'SHELXL (Sheldrick, Acta Cryst. A64 2008, 112-122)'
_computing_structure_solution 'SHELXS (Sheldrick, Acta Cryst. A64 2008, 112-122)'
_diffrn_ambient_temperature 173(2)
_diffrn_detector_area_resol_mean 836.6
_diffrn_measured_fraction_theta_full 0.974
_diffrn_measured_fraction_theta_max 0.919
_diffrn_measurement_device_type 'CCD area detector'
_diffrn_measurement_method '\w,and/f 0.5 deg'
_diffrn_radiation_monochromator graphite
_diffrn_radiation_probe x-ray
_diffrn_radiation_type MoK\a
_diffrn_radiation_wavelength 0.71073
_diffrn_reflns_av_R_equivalents 0.0207
_diffrn_reflns_av_sigmaI/netI 0.0294
_diffrn_reflns_limit_h_max 8
_diffrn_reflns_limit_h_min -7
_diffrn_reflns_limit_k_max 28
_diffrn_reflns_limit_k_min -28
_diffrn_reflns_limit_l_max 8
_diffrn_reflns_limit_l_min -12
_diffrn_reflns_number 6205
_diffrn_reflns_theta_full 25.00
_diffrn_reflns_theta_max 27.85
_diffrn_reflns_theta_min 1.80
_diffrn_source 'fine-focus sealed tube'
_exptl_absorpt_coefficient_mu 2.239
_exptl_absorpt_correction_T_max 0.9040
_exptl_absorpt_correction_T_min 0.5739
_exptl_absorpt_correction_type numerical
_exptl_absorpt_process_details SADABS
_exptl_crystal_colour colourless
_exptl_crystal_density_diffrn 1.618
_exptl_crystal_density_method 'not measured'
_exptl_crystal_description plate
_exptl_crystal_F_000 688
_exptl_crystal_size_max 0.28
_exptl_crystal_size_mid 0.17
_exptl_crystal_size_min 0.05
_refine_diff_density_max 0.524
_refine_diff_density_min -0.462
_refine_diff_density_rms 0.069
_refine_ls_abs_structure_details 'Flack H D (1983), Acta Cryst. A39, 876-881'
_refine_ls_abs_structure_Flack 0.03(2)
_refine_ls_extinction_method none
_refine_ls_goodness_of_fit_ref 1.023
_refine_ls_hydrogen_treatment constr
_refine_ls_matrix_type full
_refine_ls_number_parameters 164
_refine_ls_number_reflns 2251
_refine_ls_number_restraints 8
_refine_ls_restrained_S_all 1.024
_refine_ls_R_factor_all 0.0261
_refine_ls_R_factor_gt 0.0208
_refine_ls_shift/su_max 0.003
_refine_ls_shift/su_mean 0.000
_refine_ls_structure_factor_coef Fsqd
_refine_ls_weighting_details 'calc w=1/[\s^2^(Fo^2^)+(0.0204P)^2^+0.0000P] where P=(Fo^2^+2Fc^2^)/3'
_refine_ls_weighting_scheme calc
_refine_ls_wR_factor_gt 0.0410
_refine_ls_wR_factor_ref 0.0423
_reflns_number_gt 2054
_reflns_number_total 2251
_reflns_threshold_expression >2sigma(I)
_cod_data_source_file ol202679t_si_002.cif
_cod_data_source_block rjs_ext_0m
_cod_original_sg_symbol_H-M 'C c'
_cod_database_code 1502592
_contact_crystallographer_name 'Richard Staples'
_contact_crystallographer_email xraystaples@chemistry.msu.com

loop_
_symmetry_equiv_pos_as_xyz
'x, y, z'
'x, -y, z+1/2'
'x+1/2, y+1/2, z'
'x+1/2, -y+1/2, z+1/2'

loop_
_atom_site_label
_atom_site_type_symbol
_atom_site_fract_x
_atom_site_fract_y
_atom_site_fract_z
_atom_site_U_iso_or_equiv
_atom_site_adp_type
_atom_site_occupancy
_atom_site_symmetry_multiplicity
_atom_site_calc_flag
_atom_site_refinement_flags
_atom_site_disorder_assembly
_atom_site_disorder_group
I1 I 0.03544(5) 0.687383(9) 0.59151(5) 0.03121(7) Uani 1 1 d . A .
O1 O 0.2957(6) 0.79501(18) 0.3004(4) 0.0366(9) Uani 1 1 d . A .
H1 H 0.3491 0.8102 0.3823 0.055 Uiso 1 1 calc R . .
O2 O 0.0048(6) 0.66122(14) 0.0654(4) 0.0421(9) Uani 1 1 d . . .
N8 N 0.3108(5) 0.67175(14) 0.2401(3) 0.0273(8) Uani 1 1 d . . .
C1 C 0.861(3) 0.5397(12) 0.796(3) 0.080(4) Uani 0.325(14) 1 d PD A 1
H1A H 0.8958 0.5334 0.7061 0.120 Uiso 0.325(14) 1 calc PR A 1
H1B H 0.9699 0.5230 0.8774 0.120 Uiso 0.325(14) 1 calc PR A 1
H1C H 0.8489 0.5822 0.8115 0.120 Uiso 0.325(14) 1 calc PR A 1
C2 C 0.661(4) 0.510(3) 0.785(3) 0.069(3) Uani 0.325(14) 1 d PD A 1
H2A H 0.6135 0.5225 0.8674 0.083 Uiso 0.325(14) 1 calc PR A 1
H2B H 0.6825 0.4665 0.7921 0.083 Uiso 0.325(14) 1 calc PR A 1
C3 C 0.4994(8) 0.52456(19) 0.6451(5) 0.0554(13) Uani 0.325(14) 1 d PD A 1
H3A H 0.5417 0.5061 0.5660 0.066 Uiso 0.325(14) 1 calc PR A 1
H3B H 0.3705 0.5049 0.6467 0.066 Uiso 0.325(14) 1 calc PR A 1
C1A C 0.8895(15) 0.5178(5) 0.7130(14) 0.080(4) Uani 0.675(14) 1 d PD A 2
H1A1 H 0.8819 0.4849 0.6457 0.120 Uiso 0.675(14) 1 calc PR A 2
H1A2 H 1.0146 0.5140 0.7955 0.120 Uiso 0.675(14) 1 calc PR A 2
H1A3 H 0.8929 0.5553 0.6631 0.120 Uiso 0.675(14) 1 calc PR A 2
C2A C 0.7043(15) 0.5166(13) 0.7660(15) 0.069(3) Uani 0.675(14) 1 d PD A 2
H2A1 H 0.7178 0.5483 0.8386 0.083 Uiso 0.675(14) 1 calc PR A 2
H2A2 H 0.7014 0.4783 0.8151 0.083 Uiso 0.675(14) 1 calc PR A 2
C3A C 0.4994(8) 0.52456(19) 0.6451(5) 0.0554(13) Uani 0.675(14) 1 d P A 2
H3A1 H 0.5059 0.5026 0.5582 0.066 Uiso 0.675(14) 1 calc PR A 2
H3A2 H 0.3873 0.5071 0.6771 0.066 Uiso 0.675(14) 1 calc PR A 2
C4 C 0.4494(6) 0.58769(18) 0.6052(5) 0.0437(12) Uani 1 1 d . . .
H4A H 0.5706 0.6067 0.5881 0.052 Uiso 1 1 calc R A 1
H4B H 0.4219 0.6082 0.6876 0.052 Uiso 1 1 calc R A 1
C5 C 0.2614(6) 0.59593(17) 0.4687(4) 0.0342(10) Uani 1 1 d . A .
H5A H 0.2987 0.5822 0.3830 0.041 Uiso 1 1 calc R . .
H5B H 0.1476 0.5706 0.4780 0.041 Uiso 1 1 calc R . .
C6 C 0.1864(5) 0.65854(17) 0.4436(4) 0.0243(8) Uani 1 1 d . . .
C7 C 0.2062(8) 0.6943(2) 0.3395(6) 0.0264(11) Uani 1 1 d . A .
C8 C 0.1325(6) 0.75677(18) 0.3058(4) 0.0318(9) Uani 1 1 d . . .
H8A H 0.0231 0.7578 0.2114 0.038 Uiso 1 1 calc R A .
H8B H 0.0727 0.7710 0.3809 0.038 Uiso 1 1 calc R . .
C9 C 0.1943(6) 0.65706(19) 0.1002(4) 0.0292(9) Uani 1 1 d . . .
C10 C 0.3113(6) 0.63668(18) 0.0094(4) 0.0331(10) Uani 1 1 d . . .
H10 H 0.2414 0.6254 -0.0875 0.040 Uiso 1 1 calc R . .
C11 C 0.5173(8) 0.63310(18) 0.0577(4) 0.0340(13) Uani 1 1 d . . .
H11 H 0.5899 0.6193 -0.0056 0.041 Uiso 1 1 calc R . .
C12 C 0.6280(7) 0.6494(2) 0.2002(5) 0.0344(10) Uani 1 1 d . . .
H12 H 0.7738 0.6467 0.2337 0.041 Uiso 1 1 calc R . .
C13 C 0.5215(5) 0.66869(18) 0.2876(4) 0.0310(9) Uani 1 1 d . . .
H13 H 0.5935 0.6804 0.3837 0.037 Uiso 1 1 calc R . .

loop_
_atom_site_aniso_label
_atom_site_aniso_U_11
_atom_site_aniso_U_22
_atom_site_aniso_U_33
_atom_site_aniso_U_23
_atom_site_aniso_U_13
_atom_site_aniso_U_12
I1 0.03022(11) 0.04290(13) 0.02284(10) -0.0023(2) 0.01152(7) -0.0005(2)
O1 0.045(2) 0.040(2) 0.030(2) -0.0016(16) 0.0200(17) -0.0080(17)
O2 0.026(2) 0.0730(19) 0.025(3) -0.0039(16) 0.0051(17) 0.0050(17)
N8 0.0231(16) 0.039(2) 0.0225(17) 0.0014(14) 0.0109(14) 0.0018(13)
C1 0.071(5) 0.068(8) 0.093(10) 0.026(6) 0.011(6) 0.005(5)
C2 0.121(8) 0.038(7) 0.050(5) 0.018(4) 0.028(5) 0.020(7)
C3 0.065(3) 0.040(3) 0.064(4) 0.015(2) 0.023(3) 0.009(2)
C1A 0.071(5) 0.068(8) 0.093(10) 0.026(6) 0.011(6) 0.005(5)
C2A 0.121(8) 0.038(7) 0.050(5) 0.018(4) 0.028(5) 0.020(7)
C3A 0.065(3) 0.040(3) 0.064(4) 0.015(2) 0.023(3) 0.009(2)
C4 0.055(3) 0.038(3) 0.033(2) 0.001(2) 0.006(2) 0.004(2)
C5 0.044(2) 0.033(2) 0.030(2) -0.0026(18) 0.0179(18) -0.0043(19)
C6 0.0241(18) 0.029(2) 0.022(2) -0.0054(16) 0.0103(15) 0.0001(16)
C7 0.027(3) 0.032(3) 0.022(3) -0.007(2) 0.010(2) -0.004(2)
C8 0.0292(19) 0.043(3) 0.027(2) -0.0016(18) 0.0138(16) 0.0028(18)
C9 0.025(2) 0.038(2) 0.024(2) 0.0000(18) 0.0062(16) -0.0013(19)
C10 0.039(2) 0.041(3) 0.022(2) -0.0032(18) 0.0124(17) 0.0025(19)
C11 0.033(3) 0.037(2) 0.039(4) 0.000(2) 0.023(3) 0.001(2)
C12 0.028(2) 0.036(3) 0.040(3) 0.006(2) 0.013(2) 0.005(2)
C13 0.0223(19) 0.040(2) 0.030(2) -0.0004(18) 0.0067(17) 0.0017(17)

loop_
_atom_type_symbol
_atom_type_description
_atom_type_scat_dispersion_real
_atom_type_scat_dispersion_imag
_atom_type_scat_source
C C 0.0033 0.0016 'International Tables Vol C Tables 4.2.6.8 and 6.1.1.4'
H H 0.0000 0.0000 'International Tables Vol C Tables 4.2.6.8 and 6.1.1.4'
N N 0.0061 0.0033 'International Tables Vol C Tables 4.2.6.8 and 6.1.1.4'
O O 0.0106 0.0060 'International Tables Vol C Tables 4.2.6.8 and 6.1.1.4'
I I -0.4742 1.8119 'International Tables Vol C Tables 4.2.6.8 and 6.1.1.4'

loop_
_geom_angle_atom_site_label_1
_geom_angle_atom_site_label_2
_geom_angle_atom_site_label_3
_geom_angle
C8 O1 H1 109.5
C13 N8 C9 123.1(4)
C13 N8 C7 118.1(3)
C9 N8 C7 118.7(3)
C1 C2 C3 112(2)
C1 C2 H2A 109.3
C3 C2 H2A 109.3
C1 C2 H2B 109.3
C3 C2 H2B 109.3
H2A C2 H2B 108.0
C4 C3 C2 120(2)
C4 C3 H3A 107.4
C2 C3 H3A 107.4
C4 C3 H3B 107.4
C2 C3 H3B 107.4
H3A C3 H3B 107.0
C2A C1A H1A1 109.5
C2A C1A H1A2 109.5
H1A1 C1A H1A2 109.5
C2A C1A H1A3 109.5
H1A1 C1A H1A3 109.5
H1A2 C1A H1A3 109.5
C1A C2A H2A1 108.8
C1A C2A H2A2 108.8
H2A1 C2A H2A2 107.7
C3 C4 C5 113.7(4)
C3 C4 H4A 108.8
C5 C4 H4A 108.8
C3 C4 H4B 108.8
C5 C4 H4B 108.8
H4A C4 H4B 107.7
C6 C5 C4 113.9(3)
C6 C5 H5A 108.8
C4 C5 H5A 108.8
C6 C5 H5B 108.8
C4 C5 H5B 108.8
H5A C5 H5B 107.7
C7 C6 C5 126.0(4)
C7 C6 I1 120.7(3)
C5 C6 I1 113.2(3)
C6 C7 N8 118.2(4)
C6 C7 C8 129.2(5)
N8 C7 C8 112.6(4)
O1 C8 C7 111.4(4)
O1 C8 H8A 109.3
C7 C8 H8A 109.3
O1 C8 H8B 109.3
C7 C8 H8B 109.3
H8A C8 H8B 108.0
O2 C9 N8 119.3(4)
O2 C9 C10 126.0(4)
N8 C9 C10 114.6(3)
C11 C10 C9 121.7(4)
C11 C10 H10 119.2
C9 C10 H10 119.2
C10 C11 C12 121.3(5)
C10 C11 H11 119.3
C12 C11 H11 119.3
C13 C12 C11 118.1(4)
C13 C12 H12 120.9
C11 C12 H12 120.9
C12 C13 N8 121.1(4)
C12 C13 H13 119.5
N8 C13 H13 119.5

loop_
_geom_bond_atom_site_label_1
_geom_bond_atom_site_label_2
_geom_bond_distance
I1 C6 2.107(4)
O1 C8 1.423(5)
O1 H1 0.8400
O2 C9 1.237(6)
N8 C13 1.372(5)
N8 C9 1.388(5)
N8 C7 1.454(7)
C1 C2 1.496(17)
C1 H1A 0.9800
C1 H1B 0.9800
C1 H1C 0.9800
C2 C3 1.505(15)
C2 H2A 0.9900
C2 H2B 0.9900
C3 C4 1.491(6)
C3 H3A 0.9900
C3 H3B 0.9900
C1A C2A 1.502(13)
C1A H1A1 0.9800
C1A H1A2 0.9800
C1A H1A3 0.9800
C2A H2A1 0.9900
C2A H2A2 0.9900
C4 C5 1.549(5)
C4 H4A 0.9900
C4 H4B 0.9900
C5 C6 1.500(5)
C5 H5A 0.9900
C5 H5B 0.9900
C6 C7 1.331(7)
C7 C8 1.502(6)
C8 H8A 0.9900
C8 H8B 0.9900
C9 C10 1.432(5)
C10 C11 1.342(6)
C10 H10 0.9500
C11 C12 1.407(6)
C11 H11 0.9500
C12 C13 1.345(6)
C12 H12 0.9500
C13 H13 0.9500

loop_
_geom_hbond_atom_site_label_D
_geom_hbond_atom_site_label_H
_geom_hbond_atom_site_label_A
_geom_hbond_distance_DH
_geom_hbond_distance_HA
_geom_hbond_distance_DA
_geom_hbond_angle_DHA
_geom_hbond_site_symmetry_A
O1 H1 O2 0.84 1.88 2.719(5) 171.6 4_565

loop_
_geom_torsion_atom_site_label_1
_geom_torsion_atom_site_label_2
_geom_torsion_atom_site_label_3
_geom_torsion_atom_site_label_4
_geom_torsion
C1 C2 C3 C4 -55(5)
C2 C3 C4 C5 -172.5(18)
C3 C4 C5 C6 169.3(4)
C4 C5 C6 C7 108.4(5)
C4 C5 C6 I1 -72.3(4)
C5 C6 C7 N8 -0.5(6)
I1 C6 C7 N8 -179.6(3)
C5 C6 C7 C8 178.8(4)
I1 C6 C7 C8 -0.4(6)
C13 N8 C7 C6 -77.3(5)
C9 N8 C7 C6 105.7(5)
C13 N8 C7 C8 103.3(4)
C9 N8 C7 C8 -73.7(5)
C6 C7 C8 O1 126.2(5)
N8 C7 C8 O1 -54.5(4)
C13 N8 C9 O2 -179.7(4)
C7 N8 C9 O2 -2.8(6)
C13 N8 C9 C10 1.7(5)
C7 N8 C9 C10 178.5(4)
O2 C9 C10 C11 -179.2(5)
N8 C9 C10 C11 -0.7(6)
C9 C10 C11 C12 -0.1(7)
C10 C11 C12 C13 0.0(7)
C11 C12 C13 N8 0.9(7)
C9 N8 C13 C12 -1.8(6)
C7 N8 C13 C12 -178.7(4)
